data_2104501
loop_
_publ_author_name
'Marsh, Richard E.'

_publ_section_title
;
 Space groups <i>P</i>1 and <i>Cc</i>: how are they doing?
;
_journal_coeditor_code BK5088
_journal_issue 6
_journal_name_full 'Acta Crystallographica Section B'
_journal_page_first 782
_journal_page_last 783
_journal_paper_doi 10.1107/S0108768109046448
_journal_volume 65
_journal_year 2009
_chemical_formula_moiety 'C52 H52 Zn N16 O2, 2(N O3), 5(H2 O)'
_chemical_formula_sum 'C52 H62 N18 O13 Zn'
_chemical_formula_weight 1212.57
_chemical_name_systematic
;
Diaqua-tetrakis(1-(4-imidazolylbenzyl)imidazole)-zinc(ii) dinitrate
pentahydrate
;
_space_group_IT_number 15
_symmetry_cell_setting monoclinic
_symmetry_Int_Tables_number 15
_symmetry_space_group_name_Hall '-C 2yc'
_symmetry_space_group_name_H-M 'C 1 2/c 1'
_cell_angle_alpha 90.00
_cell_angle_beta 104.6450(10)
_cell_angle_gamma 90.00
_cell_formula_units_Z 4
_cell_length_a 28.0328(5)
_cell_length_b 12.6590(4)
_cell_length_c 16.2020(4)
_cell_measurement_temperature 200
_cell_volume 5562.8(2)
_diffrn_radiation_type MoK\a
_diffrn_radiation_wavelength 0.71069
_exptl_crystal_colour colorless
_exptl_crystal_density_diffrn 1.448
_exptl_crystal_description needle
_exptl_crystal_F_000 2536
_cod_data_source_file bk5088.cif
_cod_data_source_block FENWUR
_cod_depositor_comments
;
 Marking attached hydrogen atoms.

 Antanas Vaitkus,
 2017-11-30
;
_cod_original_sg_symbol_H-M C2/c
_cod_original_formula_sum 'C52 H62 Zn N18 O13'
_cod_database_code 2104501

loop_
_symmetry_equiv_pos_as_xyz
'x, y, z'
'-x, y, 1/2-z'
'-x, -y, -z'
'x, -y, z+1/2'
'x+1/2, y+1/2, z'
'1/2-x, 1/2+y, 1/2-z'
'1/2-x, 1/2-y, -z'
'x+1/2, -y+1/2, z+1/2'

loop_
_atom_site_label
_atom_site_type_symbol
_atom_site_fract_x
_atom_site_fract_y
_atom_site_fract_z
_atom_site_occupancy
_atom_site_attached_hydrogens
Zn1 Zn .5 0.5 0.5 1 0
O1 O 0.4500 0.5994 0.4107 1 2
N1 N 0.8418 0.3742 0.4952 1 0
N2 N 0.9126 0.4120 0.5870 1 0
N3 N 0.6034 0.4342 0.3561 1 0
N4 N 0.5522 0.5046 0.4242 1 0
N5 N 0.2262 0.0158 0.2070 1 0
N6 N 0.1464 0.0338 0.1490 1 0
N7 N 0.4398 0.1973 0.4056 1 0
N8 N 0.4684 0.3606 0.4307 1 0
C1 C 0.7904 0.3720 0.4566 1 0
C2 C 0.7600 0.4550 0.4656 1 0
H1 H 0.7736 0.5148 0.4982 1 0
C3 C 0.7102 0.4524 0.4266 1 0
H2 H 0.6899 0.5106 0.4326 1 0
C4 C 0.6896 0.3652 0.3786 1 0
C5 C 0.7194 0.2806 0.3694 1 0
H3 H 0.7057 0.2208 0.3366 1 0
C6 C 0.7695 0.2848 0.4086 1 0
H4 H 0.7898 0.2271 0.4023 1 0
C7 C 0.8786 0.3259 0.4656 1 0
H5 H 0.8754 0.2838 0.4161 1 0
C8 C 0.9217 0.3542 0.5263 1 0
H6 H 0.9539 0.3338 0.5236 1 0
C9 C 0.8649 0.4232 0.5678 1 0
H7 H 0.8480 0.4618 0.6016 1 0
C10 C 0.6357 0.3576 0.3312 1 0
H8 H 0.6331 0.3662 0.2695 1 0
H9 H 0.6238 0.2860 0.3398 1 0
C11 C 0.5840 0.4265 0.4242 1 0
H10 H 0.5920 0.3727 0.4662 1 0
C12 C 0.5526 0.5650 0.3536 1 0
H11 H 0.5337 0.6272 0.3370 1 0
C13 C 0.5836 0.5222 0.3118 1 0
H12 H 0.5906 0.5482 0.2610 1 0
C14 C 0.2746 0.0374 0.2601 1 0
C15 C 0.3138 -0.0227 0.2510 1 0
H13 H 0.3086 -0.0778 0.2100 1 0
C16 C 0.3607 -0.0032 0.3012 1 0
H14 H 0.3874 -0.0454 0.2947 1 0
C17 C 0.3689 0.0768 0.3606 1 0
C18 C 0.3288 0.1367 0.3682 1 0
H15 H 0.3338 0.1920 0.4090 1 0
C19 C 0.2822 0.1180 0.3175 1 0
H16 H 0.2554 0.1612 0.3227 1 0
C20 C 0.1845 0.0716 0.2050 1 0
H17 H 0.1832 0.1312 0.2400 1 0
C21 C 0.1637 -0.0515 0.1126 1 0
H18 H 0.1444 -0.0952 0.0692 1 0
C22 C 0.2126 -0.0635 0.1486 1 0
H19 H 0.2334 -0.1167 0.1356 1 0
C23 C 0.4196 0.0944 0.4194 1 0
H20 H 0.4174 0.0894 0.4794 1 0
H21 H 0.4420 0.0381 0.4098 1 0
C24 C 0.4496 0.2780 0.4616 1 0
H22 H 0.4435 0.2760 0.5167 1 0
C25 C 0.4715 0.3310 0.3514 1 0
H23 H 0.4839 0.3738 0.3134 1 0
C26 C 0.4540 0.2302 0.3348 1 0
H24 H 0.4520 0.1909 0.2840 1 0
N9 N 0.6366 -0.2266 0.3699 1 0
O2 O 0.6688 -0.2590 0.4090 1 0
O3 O 0.6043 -0.1986 0.3838 1 0
O4 O 0.6361 -0.2421 0.2987 1 0
O5 O 0.4892 0.0372 0.6662 1 2
O6 O 0.4624 -0.2219 0.3235 1 2
O7 O 0.7461 -0.2299 0.4586 0.5 2

loop_
_geom_angle_atom_site_label_1
_geom_angle_atom_site_label_2
_geom_angle_atom_site_label_3
_geom_angle
_geom_angle_site_symmetry_1
_geom_angle_site_symmetry_2
_geom_angle_site_symmetry_3
_geom_angle_publ_flag
O1 Zn1 N4 91.26 . . . yes
O1 Zn1 N8 90.94 . . . yes
O1 Zn1 O1 180.00 . . 3_666 yes
O1 Zn1 N4 88.74 . . 3_666 yes
O1 Zn1 N8 89.06 . . 3_666 yes
N4 Zn1 N8 88.50 . . . yes
O1 Zn1 N4 88.74 3_666 . . yes
N4 Zn1 N4 180.00 . . 3_666 yes
N4 Zn1 N8 91.50 . . 3_666 yes
O1 Zn1 N8 89.06 3_666 . . yes
N4 Zn1 N8 91.50 3_666 . . yes
N8 Zn1 N8 180.00 . . 3_666 yes
O1 Zn1 N4 91.26 3_666 . 3_666 yes
O1 Zn1 N8 90.94 3_666 . 3_666 yes
N4 Zn1 N8 88.50 3_666 . 3_666 yes
C1 N1 C7 126.95 . . . yes
C1 N1 C9 127.33 . . . yes
C7 N1 C9 105.71 . . . yes
C8 N2 C9 105.45 . . . yes
C10 N3 C11 125.93 . . . yes
C10 N3 C13 126.75 . . . yes
C11 N3 C13 107.11 . . . yes
Zn1 N4 C11 122.41 . . . yes
Zn1 N4 C12 130.01 . . . yes
C11 N4 C12 105.43 . . . yes
C14 N5 C20 126.26 . . . yes
C14 N5 C22 127.62 . . . yes
C20 N5 C22 106.12 . . . yes
C20 N6 C21 105.70 . . . yes
C23 N7 C24 126.45 . . . yes
C23 N7 C26 127.25 . . . yes
C24 N7 C26 106.27 . . . yes
Zn1 N8 C24 126.80 . . . yes
Zn1 N8 C25 126.88 . . . yes
C24 N8 C25 105.41 . . . yes
O2 N9 O4 109.00 . . . yes
O3 N9 O4 118.30 . . . yes
O2 N9 O3 131.45 . . . yes
C2 C1 C6 118.54 . . . no
N1 C1 C2 121.51 . . . yes
N1 C1 C6 119.95 . . . yes
C1 C2 C3 120.83 . . . no
C2 C3 C4 120.31 . . . no
C3 C4 C5 119.77 . . . no
C5 C4 C10 116.51 . . . no
C3 C4 C10 123.67 . . . no
C4 C5 C6 119.18 . . . no
C1 C6 C5 121.35 . . . no
N1 C7 C8 103.31 . . . yes
N2 C8 C7 112.08 . . . yes
N1 C9 N2 113.44 . . . yes
N3 C10 C4 115.40 . . . yes
N3 C11 N4 110.74 . . . yes
N4 C12 C13 109.67 . . . yes
N3 C13 C12 107.03 . . . yes
N5 C14 C15 119.32 . . . yes
N5 C14 C19 120.85 . . . yes
C15 C14 C19 119.80 . . . no
C14 C15 C16 120.35 . . . no
C15 C16 C17 120.59 . . . no
C16 C17 C23 120.84 . . . no
C16 C17 C18 117.95 . . . no
C18 C17 C23 121.10 . . . no
C17 C18 C19 121.41 . . . no
C14 C19 C18 119.86 . . . no
N5 C20 N6 111.95 . . . yes
N6 C21 C22 109.34 . . . yes
N5 C22 C21 106.88 . . . yes
N7 C23 C17 111.94 . . . yes
N7 C24 N8 112.13 . . . yes
N8 C25 C26 109.67 . . . yes
N7 C26 C25 106.51 . . . yes

loop_
_geom_bond_atom_site_label_1
_geom_bond_atom_site_label_2
_geom_bond_distance
_geom_bond_site_symmetry_1
_geom_bond_site_symmetry_2
_geom_bond_publ_flag
Zn1 O1 2.1484 . . yes
Zn1 N4 2.1358 . . yes
Zn1 N8 2.1579 . . yes
Zn1 O1 2.1484 . 3_666 yes
Zn1 N4 2.1358 . 3_666 yes
Zn1 N8 2.1579 . 3_666 yes
O2 N9 1.0465 . . yes
O3 N9 1.0485 . . yes
O4 N9 1.1667 . . yes
N1 C7 1.3850 . . yes
N1 C1 1.4186 . . yes
N1 C9 1.3426 . . yes
N2 C8 1.3017 . . yes
N2 C9 1.3017 . . yes
N3 C10 1.4518 . . yes
N3 C11 1.3513 . . yes
N3 C13 1.3648 . . yes
N4 C11 1.3312 . . yes
N4 C12 1.3783 . . yes
N5 C22 1.3660 . . yes
N5 C14 1.4372 . . yes
N5 C20 1.3592 . . yes
N6 C20 1.3050 . . yes
N6 C21 1.3761 . . yes
N7 C23 1.4600 . . yes
N7 C26 1.3706 . . yes
N7 C24 1.3477 . . yes
N8 C24 1.3248 . . yes
N8 C25 1.3620 . . yes
C1 C2 1.3836 . . no
C1 C6 1.3915 . . no
C2 C3 1.3796 . . no
C3 C4 1.3891 . . no
C4 C5 1.3892 . . no
C4 C10 1.5150 . . no
C5 C6 1.3884 . . no
C7 C8 1.3980 . . no
C12 C13 1.3435 . . no
C14 C15 1.3748 . . no
C14 C19 1.3606 . . no
C15 C16 1.3821 . . no
C16 C17 1.3758 . . no
C17 C18 1.3870 . . no
C17 C23 1.5141 . . no
C18 C19 1.3765 . . no
C21 C22 1.3558 . . no
C25 C26 1.3691 . . no
C2 H1 0.9500 . . no
C3 H2 0.9500 . . no
C5 H3 0.9500 . . no
C6 H4 0.9500 . . no
C7 H5 0.9500 . . no
C8 H6 0.9500 . . no
C9 H7 0.9500 . . no
C10 H8 0.9900 . . no
C10 H9 0.9900 . . no
C11 H10 0.9500 . . no
C12 H11 0.9500 . . no
C13 H12 0.9500 . . no
C15 H13 0.9500 . . no
C16 H14 0.9500 . . no
C18 H15 0.9500 . . no
C19 H16 0.9500 . . no
C20 H17 0.9500 . . no
C21 H18 0.9500 . . no
C22 H19 0.9500 . . no
C23 H21 0.9900 . . no
C23 H20 0.9900 . . no
C24 H22 0.9500 . . no
C25 H23 0.9500 . . no
C26 H24 0.9500 . . no
